data_7129655
loop_
_publ_author_name
'Fong, Angela'
'Cambell, Cameron'
'Huynh, Silvia'
'McCormick McPherson, Laura J.'
'Teat, Simon'
'Bebbington, Magnus W. P.'
'Dalgarno, Scott'

_publ_section_title
;
 Facile Synthetic Routes to Bridge-Functionalised Calix[4]arenes
;
_journal_name_full 'Chemical Communications'
_journal_paper_doi 10.1039/D1CC06889J
_journal_year 2022
_chemical_formula_sum 'C92 H100 N4 O4'
_chemical_formula_weight 1325.75
_space_group_crystal_system monoclinic
_space_group_IT_number 13
_space_group_name_Hall '-P 2yac'
_space_group_name_H-M_alt 'P 1 2/n 1'
_atom_sites_solution_hydrogens geom
_audit_creation_method SHELXL-2018/3
_audit_update_record
;
2022-01-24 deposited with the CCDC.	2022-02-01 downloaded from the CCDC.
;
_cell_angle_alpha 90
_cell_angle_beta 113.553(17)
_cell_angle_gamma 90
_cell_formula_units_Z 2
_cell_length_a 16.383(11)
_cell_length_b 11.516(7)
_cell_length_c 21.907(15)
_cell_measurement_reflns_used 1239
_cell_measurement_temperature 100(2)
_cell_measurement_theta_max 13.54
_cell_measurement_theta_min 2.36
_cell_volume 3789(4)
_computing_cell_refinement 'SAINT V8.38A (?, 2016)'
_computing_data_collection 'Apex II (Bruker)'
_computing_data_reduction 'SAINT V8.38A (?, 2016)'
_computing_molecular_graphics 'Olex2 1.3 (Dolomanov et al., 2009)'
_computing_publication_material 'Olex2 1.3 (Dolomanov et al., 2009)'
_computing_structure_refinement 'SHELXL-2018/3 (Sheldrick, 2018)'
_computing_structure_solution 'ShelXT (Sheldrick, 2015)'
_diffrn_ambient_temperature 100(2)
_diffrn_measured_fraction_theta_full 0.911
_diffrn_measured_fraction_theta_max 0.912
_diffrn_measurement_device_type 'Bruker Apex II CCD diffractometer'
_diffrn_measurement_method '\w rotation with narrow frames'
_diffrn_radiation_type Synchrotron
_diffrn_radiation_wavelength 0.7288
_diffrn_reflns_av_unetI/netI 0.0454
_diffrn_reflns_Laue_measured_fraction_full 0.911
_diffrn_reflns_Laue_measured_fraction_max 0.912
_diffrn_reflns_limit_h_max 15
_diffrn_reflns_limit_h_min -16
_diffrn_reflns_limit_k_max 11
_diffrn_reflns_limit_k_min 0
_diffrn_reflns_limit_l_max 21
_diffrn_reflns_limit_l_min 0
_diffrn_reflns_number 3967
_diffrn_reflns_point_group_measured_fraction_full 0.911
_diffrn_reflns_point_group_measured_fraction_max 0.912
_diffrn_reflns_theta_full 21.423
_diffrn_reflns_theta_max 21.423
_diffrn_reflns_theta_min 1.363
_diffrn_source 'Advanced Light Source station 12.2.1'
_exptl_absorpt_coefficient_mu 0.073
_exptl_absorpt_correction_type multi-scan
_exptl_absorpt_process_details
;
 TWINABS-2012/1 (Bruker,2012) was used for absorption correction.
 
For component 1:
 wR2(int) was 0.0891 before and 0.0574 after correction.
 The Ratio of minimum to maximum transmission not present.
 The \l/2 correction factor is Not present
 
For component 2:
 wR2(int) was 0.0886 before and 0.0575 after correction.
 The Ratio of minimum to maximum transmission is 0.83.
 The \l/2 correction factor is Not present

Final HKLF 4 output contains 32016 reflections, Rint = 0.1014
 (13163 with I > 3sig(I), Rint = 0.0623)
;
_exptl_crystal_colour Colourless
_exptl_crystal_density_diffrn 1.162
_exptl_crystal_description Plate
_exptl_crystal_F_000 1424
_exptl_crystal_size_max 0.200
_exptl_crystal_size_mid 0.100
_exptl_crystal_size_min 0.030
_exptl_transmission_factor_max 0.744
_exptl_transmission_factor_min 0.613
_refine_diff_density_max 0.313
_refine_diff_density_min -0.238
_refine_diff_density_rms 0.062
_refine_ls_extinction_method none
_refine_ls_goodness_of_fit_ref 1.003
_refine_ls_hydrogen_treatment constr
_refine_ls_matrix_type full
_refine_ls_number_parameters 481
_refine_ls_number_reflns 3967
_refine_ls_number_restraints 72
_refine_ls_restrained_S_all 1.011
_refine_ls_R_factor_all 0.0793
_refine_ls_R_factor_gt 0.0628
_refine_ls_shift/su_max 0.000
_refine_ls_shift/su_mean 0.000
_refine_ls_structure_factor_coef Fsqd
_refine_ls_weighting_details 'w=1/[\s^2^(Fo^2^)+(0.1000P)^2^+4.8341P] where P=(Fo^2^+2Fc^2^)/3'
_refine_ls_weighting_scheme calc
_refine_ls_wR_factor_gt 0.1631
_refine_ls_wR_factor_ref 0.1791
_reflns_Friedel_coverage 0.000
_reflns_number_gt 3366
_reflns_number_total 3967
_reflns_threshold_expression 'I > 2\s(I)'
_cod_data_source_file d1cc06889j2.cif
_cod_data_source_block 5B
_cod_original_sg_symbol_H-M 'P 2/n'
_cod_database_code 7129655
_shelx_shelxl_version_number 2018/3
_shelx_space_group_comment
;
The symmetry employed for this shelxl refinement is uniquely defined
by the following loop, which should always be used as a source of
symmetry information in preference to the above space-group names.
They are only intended as comments.
;
_shelx_estimated_absorpt_t_min 0.986
_shelx_estimated_absorpt_t_max 0.998

loop_
_space_group_symop_operation_xyz
'x, y, z'
'-x+1/2, y, -z+1/2'
'-x, -y, -z'
'x-1/2, -y, z-1/2'

loop_
_atom_site_label
_atom_site_type_symbol
_atom_site_fract_x
_atom_site_fract_y
_atom_site_fract_z
_atom_site_U_iso_or_equiv
_atom_site_adp_type
_atom_site_occupancy
_atom_site_site_symmetry_order
_atom_site_calc_flag
_atom_site_refinement_flags_posn
_atom_site_refinement_flags_adp
_atom_site_refinement_flags_occupancy
_atom_site_disorder_assembly
_atom_site_disorder_group
O1 O 0.3313(2) 0.8231(3) 0.2243(2) 0.0379(9) Uani 1 1 d . . . . .
O2 O 0.3717(3) 0.8594(3) 0.37672(17) 0.0403(9) Uani 1 1 d . . . . .
N1 N 0.6493(3) 0.8077(4) 0.3630(3) 0.0453(14) Uani 1 1 d . . . . .
N2 N 0.2125(3) 0.7926(4) 0.5096(3) 0.0417(13) Uani 1 1 d . . . . .
C1 C 0.3541(4) 0.7063(5) 0.1419(3) 0.0354(15) Uani 1 1 d . . . . .
C2 C 0.4078(4) 0.6294(5) 0.1256(3) 0.0408(16) Uani 1 1 d . . . . .
H2 H 0.387410 0.600450 0.081421 0.049 Uiso 1 1 calc R U . . .
C3 C 0.4897(4) 0.5939(4) 0.1717(4) 0.0422(14) Uani 1 1 d . . . . .
C4 C 0.5179(4) 0.6360(5) 0.2370(3) 0.0378(15) Uani 1 1 d . . . . .
H4 H 0.573693 0.611633 0.269481 0.045 Uiso 1 1 calc R U . . .
C5 C 0.4657(4) 0.7131(5) 0.2552(3) 0.0347(15) Uani 1 1 d . . . . .
C6 C 0.3852(4) 0.7496(4) 0.2064(3) 0.0334(12) Uani 1 1 d . . . . .
C7 C 0.4889(4) 0.7495(6) 0.3272(3) 0.0396(15) Uani 1 1 d . . . . .
H7 H 0.473886 0.833551 0.327407 0.047 Uiso 1 1 calc R U . . .
C8 C 0.4310(4) 0.6808(5) 0.3531(3) 0.0366(15) Uani 1 1 d . . . . .
C9 C 0.4301(4) 0.5610(6) 0.3530(3) 0.0414(16) Uani 1 1 d . . . . .
H9 H 0.471580 0.521268 0.340175 0.050 Uiso 1 1 calc R U . . .
C10 C 0.3715(4) 0.4954(4) 0.3706(3) 0.0375(13) Uani 1 1 d . . . . .
C11 C 0.3092(4) 0.5548(5) 0.3866(3) 0.0402(16) Uani 1 1 d . . . . .
H11 H 0.265368 0.512309 0.395422 0.048 Uiso 1 1 calc R U . . .
C12 C 0.3095(4) 0.6773(5) 0.3902(3) 0.0382(15) Uani 1 1 d . . . . .
C13 C 0.3715(4) 0.7383(4) 0.3744(3) 0.0385(13) Uani 1 1 d . . . . .
C14 C 0.2402(4) 0.7402(5) 0.4084(3) 0.0352(15) Uani 1 1 d . . . . .
H14 H 0.247562 0.825217 0.402940 0.042 Uiso 1 1 calc R U . . .
C15 C 0.5461(5) 0.5064(5) 0.1527(4) 0.0513(13) Uani 1 1 d . . . . .
C22 C 0.3772(4) 0.3612(4) 0.3728(3) 0.0427(13) Uani 1 1 d . . . . .
C23 C 0.4665(5) 0.3287(5) 0.4293(4) 0.066(2) Uani 1 1 d . . . . .
H23A H 0.515318 0.365888 0.421512 0.099 Uiso 1 1 calc R U . . .
H23B H 0.467017 0.355270 0.471954 0.099 Uiso 1 1 calc R U . . .
H23C H 0.474230 0.244209 0.430483 0.099 Uiso 1 1 calc R U . . .
C24 C 0.3013(5) 0.3046(6) 0.3840(4) 0.063(2) Uani 1 1 d . . . . .
H24A H 0.244832 0.325948 0.347767 0.094 Uiso 1 1 calc R U . . .
H24B H 0.308528 0.220094 0.385058 0.094 Uiso 1 1 calc R U . . .
H24C H 0.301315 0.331155 0.426529 0.094 Uiso 1 1 calc R U . . .
C25 C 0.3798(5) 0.3146(6) 0.3078(4) 0.069(2) Uani 1 1 d . . . . .
H25A H 0.429092 0.351131 0.300366 0.103 Uiso 1 1 calc R U . . .
H25B H 0.388526 0.230238 0.311139 0.103 Uiso 1 1 calc R U . . .
H25C H 0.323503 0.332648 0.270467 0.103 Uiso 1 1 calc R U . . .
C26 C 0.3482(5) 0.9438(4) 0.2197(4) 0.0512(15) Uani 1 1 d . . . . .
H26A H 0.307760 0.989952 0.232979 0.077 Uiso 1 1 calc R U . . .
H26B H 0.409956 0.961477 0.249224 0.077 Uiso 1 1 calc R U . . .
H26C H 0.338496 0.962845 0.173685 0.077 Uiso 1 1 calc R U . . .
C27 C 0.4312(5) 0.9034(5) 0.4388(3) 0.0513(15) Uani 1 1 d . . . . .
H27A H 0.428963 0.988412 0.437977 0.077 Uiso 1 1 calc R U . . .
H27B H 0.413968 0.874559 0.474099 0.077 Uiso 1 1 calc R U . . .
H27C H 0.491817 0.877586 0.447505 0.077 Uiso 1 1 calc R U . . .
C28 C 0.5878(4) 0.7343(6) 0.3703(3) 0.0434(16) Uani 1 1 d . . . . .
C29 C 0.6326(4) 0.6479(6) 0.4133(3) 0.0519(19) Uani 1 1 d . . . . .
H29 H 0.606676 0.585272 0.427550 0.062 Uiso 1 1 calc R U . . .
C30 C 0.7263(4) 0.6694(5) 0.4332(4) 0.0509(16) Uani 1 1 d . . . . .
H30 H 0.773549 0.622818 0.462540 0.061 Uiso 1 1 calc R U . . .
C31 C 0.7349(4) 0.7691(6) 0.4022(3) 0.0531(18) Uani 1 1 d . . . . .
C32 C 0.8150(4) 0.8303(6) 0.4035(4) 0.0561(18) Uani 1 1 d . . . . .
H32A H 0.868221 0.796852 0.438477 0.084 Uiso 1 1 calc R U . . .
H32B H 0.810946 0.912881 0.412735 0.084 Uiso 1 1 calc R U . . .
H32C H 0.818988 0.821664 0.360306 0.084 Uiso 1 1 calc R U . . .
C33 C 0.6295(4) 0.9154(5) 0.3271(3) 0.0463(16) Uani 1 1 d . . . . .
C34 C 0.5994(5) 1.0093(6) 0.3529(4) 0.063(2) Uani 1 1 d . . . . .
H34 H 0.590456 1.001529 0.393026 0.076 Uiso 1 1 calc R U . . .
C35 C 0.5827(5) 1.1139(7) 0.3188(6) 0.089(3) Uani 1 1 d . . . . .
H35 H 0.561330 1.178235 0.335285 0.107 Uiso 1 1 calc R U . . .
C36 C 0.5965(6) 1.1249(9) 0.2633(6) 0.104(3) Uani 1 1 d . . . . .
H36 H 0.585813 1.197361 0.240708 0.125 Uiso 1 1 calc R U . . .
C37 C 0.6254(7) 1.0344(9) 0.2389(5) 0.098(3) Uani 1 1 d . . . . .
H37 H 0.635229 1.043963 0.199248 0.118 Uiso 1 1 calc R U . . .
C38 C 0.6413(5) 0.9270(7) 0.2704(4) 0.068(2) Uani 1 1 d . . . . .
H38 H 0.660129 0.862898 0.251978 0.082 Uiso 1 1 calc R U . . .
C39 C 0.2539(4) 0.7208(6) 0.4791(3) 0.0435(17) Uani 1 1 d . . . . .
C40 C 0.2904(4) 0.6334(6) 0.5220(3) 0.0508(18) Uani 1 1 d . . . . .
H40 H 0.322600 0.570358 0.514439 0.061 Uiso 1 1 calc R U . . .
C41 C 0.2743(4) 0.6488(5) 0.5791(3) 0.0469(17) Uani 1 1 d . . . . .
H41 H 0.292982 0.598686 0.616651 0.056 Uiso 1 1 calc R U . . .
C42 C 0.2270(4) 0.7481(5) 0.5715(3) 0.0448(15) Uani 1 1 d . . . . .
C43 C 0.1921(5) 0.8105(6) 0.6164(3) 0.0539(19) Uani 1 1 d . . . . .
H43A H 0.210716 0.769066 0.658890 0.081 Uiso 1 1 calc R U . . .
H43B H 0.126962 0.813425 0.595182 0.081 Uiso 1 1 calc R U . . .
H43C H 0.215959 0.889696 0.624371 0.081 Uiso 1 1 calc R U . . .
C44 C 0.1653(5) 0.8960(5) 0.4806(3) 0.0493(17) Uani 1 1 d . . . . .
C45 C 0.2088(5) 0.9909(6) 0.4715(4) 0.0537(18) Uani 1 1 d . . . . .
H45 H 0.271760 0.989825 0.486026 0.064 Uiso 1 1 calc R U . . .
C46 C 0.1598(6) 1.0915(7) 0.4404(4) 0.065(2) Uani 1 1 d . . . . .
H46 H 0.189288 1.158045 0.433412 0.078 Uiso 1 1 calc R U . . .
C47 C 0.0686(6) 1.0909(7) 0.4203(4) 0.074(2) Uani 1 1 d . . . . .
H47 H 0.035549 1.158511 0.400163 0.089 Uiso 1 1 calc R U . . .
C48 C 0.0247(5) 0.9963(7) 0.4286(5) 0.074(2) Uani 1 1 d . . . . .
H48 H -0.038198 0.997766 0.414151 0.089 Uiso 1 1 calc R U . . .
C49 C 0.0718(5) 0.8982(6) 0.4581(4) 0.062(2) Uani 1 1 d . . . . .
H49 H 0.041128 0.831368 0.463206 0.074 Uiso 1 1 calc R U . . .
C17 C 0.6217(11) 0.4588(14) 0.2139(8) 0.062(3) Uani 0.5 1 d . . P A 1
H17A H 0.597436 0.422817 0.243533 0.093 Uiso 0.5 1 calc R U P A 1
H17B H 0.654804 0.400670 0.200226 0.093 Uiso 0.5 1 calc R U P A 1
H17C H 0.661848 0.522338 0.237291 0.093 Uiso 0.5 1 calc R U P A 1
C19 C 0.4878(12) 0.3981(17) 0.1176(8) 0.054(4) Uani 0.5 1 d . . P A 1
H19A H 0.462669 0.363469 0.147212 0.082 Uiso 0.5 1 calc R U P A 1
H19B H 0.439367 0.422598 0.076101 0.082 Uiso 0.5 1 calc R U P A 1
H19C H 0.524950 0.340622 0.107779 0.082 Uiso 0.5 1 calc R U P A 1
C21 C 0.5849(11) 0.5603(13) 0.1088(10) 0.070(4) Uani 0.5 1 d . . P A 1
H21A H 0.620541 0.502555 0.097444 0.105 Uiso 0.5 1 calc R U P A 1
H21B H 0.536861 0.588168 0.067936 0.105 Uiso 0.5 1 calc R U P A 1
H21C H 0.622901 0.625692 0.131966 0.105 Uiso 0.5 1 calc R U P A 1
C16 C 0.6444(12) 0.518(2) 0.1910(14) 0.119(7) Uani 0.5 1 d . . P A 2
H16A H 0.675290 0.459118 0.175844 0.179 Uiso 0.5 1 calc R U P A 2
H16B H 0.663593 0.595508 0.183811 0.179 Uiso 0.5 1 calc R U P A 2
H16C H 0.658860 0.506936 0.238591 0.179 Uiso 0.5 1 calc R U P A 2
C18 C 0.510(2) 0.394(2) 0.153(3) 0.186(12) Uani 0.5 1 d . . P A 2
H18A H 0.445424 0.395998 0.127072 0.279 Uiso 0.5 1 calc R U P A 2
H18B H 0.537522 0.337654 0.134352 0.279 Uiso 0.5 1 calc R U P A 2
H18C H 0.521561 0.372609 0.199432 0.279 Uiso 0.5 1 calc R U P A 2
C20 C 0.5305(19) 0.525(4) 0.0824(12) 0.189(13) Uani 0.5 1 d . . P A 2
H20A H 0.466642 0.518535 0.054707 0.283 Uiso 0.5 1 calc R U P A 2
H20B H 0.551267 0.602819 0.077186 0.283 Uiso 0.5 1 calc R U P A 2
H20C H 0.563073 0.466645 0.068609 0.283 Uiso 0.5 1 calc R U P A 2

loop_
_atom_site_aniso_label
_atom_site_aniso_U_11
_atom_site_aniso_U_22
_atom_site_aniso_U_33
_atom_site_aniso_U_23
_atom_site_aniso_U_13
_atom_site_aniso_U_12
O1 0.037(2) 0.040(2) 0.040(2) -0.002(2) 0.0193(18) 0.0040(19)
O2 0.040(3) 0.039(2) 0.040(2) 0.0018(17) 0.0135(19) -0.0061(19)
N1 0.036(3) 0.043(3) 0.057(4) 0.004(3) 0.018(3) -0.003(3)
N2 0.044(3) 0.046(3) 0.042(3) 0.003(3) 0.024(3) 0.000(3)
C1 0.036(4) 0.035(3) 0.038(4) 0.002(3) 0.018(3) 0.001(3)
C2 0.046(4) 0.042(4) 0.033(4) -0.002(3) 0.015(3) 0.001(3)
C3 0.034(4) 0.039(3) 0.054(4) 0.003(3) 0.019(3) 0.000(3)
C4 0.031(3) 0.035(3) 0.046(4) 0.006(3) 0.014(3) -0.001(3)
C5 0.031(4) 0.034(3) 0.041(4) 0.004(3) 0.017(3) -0.004(3)
C6 0.039(4) 0.033(3) 0.035(4) 0.001(3) 0.022(3) -0.004(3)
C7 0.033(4) 0.049(4) 0.037(4) 0.009(3) 0.013(3) 0.002(3)
C8 0.032(3) 0.045(4) 0.033(3) 0.002(3) 0.013(3) -0.006(3)
C9 0.040(4) 0.048(4) 0.036(4) 0.008(3) 0.015(3) -0.003(3)
C10 0.036(4) 0.045(3) 0.030(4) 0.007(2) 0.013(3) 0.000(3)
C11 0.046(4) 0.045(4) 0.033(4) 0.007(3) 0.020(3) -0.006(3)
C12 0.042(4) 0.038(4) 0.033(4) 0.008(3) 0.013(3) 0.002(3)
C13 0.039(4) 0.044(3) 0.033(3) 0.005(3) 0.015(3) -0.004(3)
C14 0.041(4) 0.037(3) 0.033(4) -0.001(3) 0.021(3) -0.008(3)
C15 0.051(3) 0.047(3) 0.063(4) -0.012(3) 0.031(3) 0.007(3)
C22 0.042(4) 0.043(3) 0.047(4) 0.003(3) 0.021(3) -0.012(3)
C23 0.071(5) 0.046(4) 0.068(5) 0.012(3) 0.014(4) 0.008(3)
C24 0.066(5) 0.044(4) 0.092(6) -0.001(4) 0.046(4) -0.011(3)
C25 0.072(5) 0.059(4) 0.089(6) -0.005(4) 0.047(5) -0.011(4)
C26 0.056(4) 0.038(3) 0.059(4) 0.004(4) 0.022(3) 0.002(3)
C27 0.044(4) 0.054(3) 0.046(4) -0.006(3) 0.008(3) -0.008(3)
C28 0.038(4) 0.049(4) 0.044(4) 0.009(3) 0.018(3) -0.003(3)
C29 0.039(4) 0.051(4) 0.059(5) 0.008(4) 0.012(3) -0.010(3)
C30 0.040(4) 0.050(4) 0.055(4) 0.012(4) 0.010(3) -0.001(3)
C31 0.039(4) 0.059(5) 0.055(4) 0.003(4) 0.012(3) -0.007(3)
C32 0.044(4) 0.063(4) 0.066(5) 0.001(4) 0.027(4) -0.012(4)
C33 0.044(4) 0.040(3) 0.056(4) 0.007(3) 0.020(3) -0.007(3)
C34 0.045(4) 0.052(4) 0.095(6) -0.007(3) 0.031(4) -0.007(3)
C35 0.057(5) 0.044(4) 0.155(9) 0.006(5) 0.030(6) -0.004(4)
C36 0.073(6) 0.067(5) 0.154(9) 0.048(6) 0.025(6) -0.004(5)
C37 0.117(8) 0.082(6) 0.082(7) 0.029(5) 0.026(6) -0.020(5)
C38 0.078(5) 0.072(5) 0.054(4) 0.010(4) 0.025(4) -0.010(4)
C39 0.044(4) 0.042(4) 0.044(4) 0.004(3) 0.018(3) -0.006(3)
C40 0.053(4) 0.056(4) 0.045(4) 0.001(4) 0.022(4) 0.004(3)
C41 0.055(4) 0.048(4) 0.042(4) 0.006(3) 0.023(4) 0.002(3)
C42 0.050(4) 0.045(4) 0.045(4) 0.005(4) 0.026(3) -0.009(3)
C43 0.061(4) 0.055(4) 0.050(4) 0.010(3) 0.027(4) -0.009(3)
C44 0.060(5) 0.049(4) 0.048(4) -0.003(3) 0.032(4) -0.005(4)
C45 0.062(5) 0.048(4) 0.059(5) 0.003(3) 0.033(4) -0.006(4)
C46 0.085(6) 0.050(4) 0.074(5) -0.006(4) 0.046(5) -0.007(4)
C47 0.080(6) 0.061(5) 0.084(6) 0.005(4) 0.036(5) 0.009(4)
C48 0.056(5) 0.071(5) 0.096(7) 0.027(5) 0.032(5) 0.008(4)
C49 0.056(5) 0.055(4) 0.074(5) 0.003(4) 0.026(4) 0.000(4)
C17 0.058(6) 0.061(9) 0.065(5) -0.023(5) 0.021(4) 0.017(6)
C19 0.056(8) 0.053(6) 0.060(8) -0.022(6) 0.029(5) 0.006(5)
C21 0.071(10) 0.058(7) 0.109(10) 0.006(7) 0.065(8) 0.021(7)
C16 0.052(4) 0.149(18) 0.146(12) -0.036(15) 0.028(6) 0.013(7)
C18 0.141(15) 0.055(6) 0.42(4) -0.025(15) 0.17(2) -0.013(10)
C20 0.153(15) 0.36(4) 0.083(6) 0.066(13) 0.075(7) 0.19(2)

loop_
_atom_type_symbol
_atom_type_description
_atom_type_scat_dispersion_real
_atom_type_scat_dispersion_imag
_atom_type_scat_source
C C 0.0030 0.0020 'International Tables Vol C Tables 4.2.6.8 and 6.1.1.4'
H H 0.0000 0.0000 'International Tables Vol C Tables 4.2.6.8 and 6.1.1.4'
N N 0.0070 0.0040 'International Tables Vol C Tables 4.2.6.8 and 6.1.1.4'
O O 0.0120 0.0060 'International Tables Vol C Tables 4.2.6.8 and 6.1.1.4'

loop_
_geom_angle_atom_site_label_1
_geom_angle_atom_site_label_2
_geom_angle_atom_site_label_3
_geom_angle
_geom_angle_site_symmetry_1
_geom_angle_site_symmetry_3
_geom_angle_publ_flag
C6 O1 C26 114.2(4) . . ?
C13 O2 C27 112.5(4) . . ?
C31 N1 C28 109.7(5) . . ?
C31 N1 C33 124.4(5) . . ?
C28 N1 C33 125.5(5) . . ?
C42 N2 C39 108.9(5) . . ?
C42 N2 C44 126.8(5) . . ?
C39 N2 C44 124.3(5) . . ?
C2 C1 C6 118.5(5) . . ?
C2 C1 C14 122.2(5) . 2 ?
C6 C1 C14 119.3(5) . 2 ?
C3 C2 C1 122.1(6) . . ?
C3 C2 H2 119.0 . . ?
C1 C2 H2 119.0 . . ?
C2 C3 C4 118.1(5) . . ?
C2 C3 C15 120.8(6) . . ?
C4 C3 C15 121.0(6) . . ?
C5 C4 C3 121.5(5) . . ?
C5 C4 H4 119.3 . . ?
C3 C4 H4 119.3 . . ?
C6 C5 C4 118.2(6) . . ?
C6 C5 C7 118.7(5) . . ?
C4 C5 C7 122.8(5) . . ?
O1 C6 C1 119.3(5) . . ?
O1 C6 C5 118.9(5) . . ?
C1 C6 C5 121.6(4) . . ?
C8 C7 C5 108.1(5) . . ?
C8 C7 C28 112.3(5) . . ?
C5 C7 C28 112.0(5) . . ?
C8 C7 H7 108.1 . . ?
C5 C7 H7 108.1 . . ?
C28 C7 H7 108.1 . . ?
C9 C8 C13 117.7(5) . . ?
C9 C8 C7 122.0(5) . . ?
C13 C8 C7 120.2(5) . . ?
C8 C9 C10 123.4(6) . . ?
C8 C9 H9 118.3 . . ?
C10 C9 H9 118.3 . . ?
C11 C10 C9 117.5(5) . . ?
C11 C10 C22 121.7(6) . . ?
C9 C10 C22 120.7(6) . . ?
C10 C11 C12 121.4(5) . . ?
C10 C11 H11 119.3 . . ?
C12 C11 H11 119.3 . . ?
C13 C12 C11 118.6(5) . . ?
C13 C12 C14 121.3(5) . . ?
C11 C12 C14 120.1(5) . . ?
C12 C13 O2 119.3(6) . . ?
C12 C13 C8 121.3(4) . . ?
O2 C13 C8 119.4(5) . . ?
C39 C14 C12 112.4(5) . . ?
C39 C14 C1 113.2(5) . 2 ?
C12 C14 C1 109.3(5) . 2 ?
C39 C14 H14 107.2 . . ?
C12 C14 H14 107.2 . . ?
C1 C14 H14 107.2 2 . ?
C21 C15 C3 111.2(8) . . ?
C16 C15 C3 114.8(11) . . ?
C21 C15 C17 108.2(10) . . ?
C3 C15 C17 111.4(8) . . ?
C16 C15 C18 116(2) . . ?
C3 C15 C18 107.0(13) . . ?
C16 C15 C20 105.8(15) . . ?
C3 C15 C20 108.4(11) . . ?
C18 C15 C20 104(3) . . ?
C21 C15 C19 110.4(11) . . ?
C3 C15 C19 109.8(9) . . ?
C17 C15 C19 105.5(10) . . ?
C24 C22 C23 110.2(5) . . ?
C24 C22 C25 109.3(5) . . ?
C23 C22 C25 106.9(6) . . ?
C24 C22 C10 113.1(6) . . ?
C23 C22 C10 107.1(4) . . ?
C25 C22 C10 110.0(5) . . ?
C22 C23 H23A 109.5 . . ?
C22 C23 H23B 109.5 . . ?
H23A C23 H23B 109.5 . . ?
C22 C23 H23C 109.5 . . ?
H23A C23 H23C 109.5 . . ?
H23B C23 H23C 109.5 . . ?
C22 C24 H24A 109.5 . . ?
C22 C24 H24B 109.5 . . ?
H24A C24 H24B 109.5 . . ?
C22 C24 H24C 109.5 . . ?
H24A C24 H24C 109.5 . . ?
H24B C24 H24C 109.5 . . ?
C22 C25 H25A 109.5 . . ?
C22 C25 H25B 109.5 . . ?
H25A C25 H25B 109.5 . . ?
C22 C25 H25C 109.5 . . ?
H25A C25 H25C 109.5 . . ?
H25B C25 H25C 109.5 . . ?
O1 C26 H26A 109.5 . . ?
O1 C26 H26B 109.5 . . ?
H26A C26 H26B 109.5 . . ?
O1 C26 H26C 109.5 . . ?
H26A C26 H26C 109.5 . . ?
H26B C26 H26C 109.5 . . ?
O2 C27 H27A 109.5 . . ?
O2 C27 H27B 109.5 . . ?
H27A C27 H27B 109.5 . . ?
O2 C27 H27C 109.5 . . ?
H27A C27 H27C 109.5 . . ?
H27B C27 H27C 109.5 . . ?
C29 C28 N1 108.2(6) . . ?
C29 C28 C7 131.0(6) . . ?
N1 C28 C7 120.3(5) . . ?
C28 C29 C30 107.3(6) . . ?
C28 C29 H29 126.4 . . ?
C30 C29 H29 126.4 . . ?
C31 C30 C29 107.6(6) . . ?
C31 C30 H30 126.2 . . ?
C29 C30 H30 126.2 . . ?
C30 C31 N1 107.2(5) . . ?
C30 C31 C32 131.0(6) . . ?
N1 C31 C32 121.8(6) . . ?
C31 C32 H32A 109.5 . . ?
C31 C32 H32B 109.5 . . ?
H32A C32 H32B 109.5 . . ?
C31 C32 H32C 109.5 . . ?
H32A C32 H32C 109.5 . . ?
H32B C32 H32C 109.5 . . ?
C38 C33 C34 120.2(7) . . ?
C38 C33 N1 120.7(7) . . ?
C34 C33 N1 119.0(6) . . ?
C35 C34 C33 118.6(8) . . ?
C35 C34 H34 120.7 . . ?
C33 C34 H34 120.7 . . ?
C36 C35 C34 120.5(9) . . ?
C36 C35 H35 119.8 . . ?
C34 C35 H35 119.8 . . ?
C35 C36 C37 120.5(9) . . ?
C35 C36 H36 119.8 . . ?
C37 C36 H36 119.8 . . ?
C36 C37 C38 121.3(10) . . ?
C36 C37 H37 119.4 . . ?
C38 C37 H37 119.4 . . ?
C33 C38 C37 118.9(9) . . ?
C33 C38 H38 120.6 . . ?
C37 C38 H38 120.6 . . ?
C40 C39 N2 105.9(6) . . ?
C40 C39 C14 132.8(6) . . ?
N2 C39 C14 120.5(5) . . ?
C39 C40 C41 110.0(6) . . ?
C39 C40 H40 125.0 . . ?
C41 C40 H40 125.0 . . ?
C42 C41 C40 107.7(6) . . ?
C42 C41 H41 126.2 . . ?
C40 C41 H41 126.2 . . ?
C41 C42 N2 107.4(5) . . ?
C41 C42 C43 132.3(6) . . ?
N2 C42 C43 120.3(5) . . ?
C42 C43 H43A 109.5 . . ?
C42 C43 H43B 109.5 . . ?
H43A C43 H43B 109.5 . . ?
C42 C43 H43C 109.5 . . ?
H43A C43 H43C 109.5 . . ?
H43B C43 H43C 109.5 . . ?
C45 C44 C49 119.6(6) . . ?
C45 C44 N2 120.9(6) . . ?
C49 C44 N2 119.5(5) . . ?
C44 C45 C46 119.8(7) . . ?
C44 C45 H45 120.1 . . ?
C46 C45 H45 120.1 . . ?
C47 C46 C45 118.8(7) . . ?
C47 C46 H46 120.6 . . ?
C45 C46 H46 120.6 . . ?
C48 C47 C46 121.7(8) . . ?
C48 C47 H47 119.2 . . ?
C46 C47 H47 119.2 . . ?
C47 C48 C49 119.7(7) . . ?
C47 C48 H48 120.2 . . ?
C49 C48 H48 120.2 . . ?
C48 C49 C44 120.4(7) . . ?
C48 C49 H49 119.8 . . ?
C44 C49 H49 119.8 . . ?
C15 C17 H17A 109.5 . . ?
C15 C17 H17B 109.5 . . ?
H17A C17 H17B 109.5 . . ?
C15 C17 H17C 109.5 . . ?
H17A C17 H17C 109.5 . . ?
H17B C17 H17C 109.5 . . ?
C15 C19 H19A 109.5 . . ?
C15 C19 H19B 109.5 . . ?
H19A C19 H19B 109.5 . . ?
C15 C19 H19C 109.5 . . ?
H19A C19 H19C 109.5 . . ?
H19B C19 H19C 109.5 . . ?
C15 C21 H21A 109.5 . . ?
C15 C21 H21B 109.5 . . ?
H21A C21 H21B 109.5 . . ?
C15 C21 H21C 109.5 . . ?
H21A C21 H21C 109.5 . . ?
H21B C21 H21C 109.5 . . ?
C15 C16 H16A 109.5 . . ?
C15 C16 H16B 109.5 . . ?
H16A C16 H16B 109.5 . . ?
C15 C16 H16C 109.5 . . ?
H16A C16 H16C 109.5 . . ?
H16B C16 H16C 109.5 . . ?
C15 C18 H18A 109.5 . . ?
C15 C18 H18B 109.5 . . ?
H18A C18 H18B 109.5 . . ?
C15 C18 H18C 109.5 . . ?
H18A C18 H18C 109.5 . . ?
H18B C18 H18C 109.5 . . ?
C15 C20 H20A 109.5 . . ?
C15 C20 H20B 109.5 . . ?
H20A C20 H20B 109.5 . . ?
C15 C20 H20C 109.5 . . ?
H20A C20 H20C 109.5 . . ?
H20B C20 H20C 109.5 . . ?

loop_
_geom_bond_atom_site_label_1
_geom_bond_atom_site_label_2
_geom_bond_distance
_geom_bond_site_symmetry_2
_geom_bond_publ_flag
O1 C6 1.387(6) . ?
O1 C26 1.429(6) . ?
O2 C13 1.396(6) . ?
O2 C27 1.413(6) . ?
N1 C31 1.393(8) . ?
N1 C28 1.373(8) . ?
N1 C33 1.434(8) . ?
N2 C42 1.380(8) . ?
N2 C39 1.398(8) . ?
N2 C44 1.423(8) . ?
C1 C2 1.390(8) . ?
C1 C6 1.391(9) . ?
C1 C14 1.547(9) 2 ?
C2 C3 1.380(9) . ?
C2 H2 0.9500 . ?
C3 C4 1.401(9) . ?
C3 C15 1.534(7) . ?
C4 C5 1.398(8) . ?
C4 H4 0.9500 . ?
C5 C6 1.389(9) . ?
C5 C7 1.524(9) . ?
C7 C8 1.510(8) . ?
C7 C28 1.525(9) . ?
C7 H7 1.0000 . ?
C8 C9 1.380(9) . ?
C8 C13 1.403(9) . ?
C9 C10 1.392(9) . ?
C9 H9 0.9500 . ?
C10 C11 1.386(9) . ?
C10 C22 1.548(7) . ?
C11 C12 1.413(9) . ?
C11 H11 0.9500 . ?
C12 C13 1.387(9) . ?
C12 C14 1.527(8) . ?
C14 C39 1.490(9) . ?
C14 H14 1.0000 . ?
C15 C21 1.485(16) . ?
C15 C16 1.50(2) . ?
C15 C17 1.518(18) . ?
C15 C18 1.42(2) . ?
C15 C20 1.47(2) . ?
C15 C19 1.572(18) . ?
C22 C24 1.508(9) . ?
C22 C23 1.538(9) . ?
C22 C25 1.539(9) . ?
C23 H23A 0.9800 . ?
C23 H23B 0.9800 . ?
C23 H23C 0.9800 . ?
C24 H24A 0.9800 . ?
C24 H24B 0.9800 . ?
C24 H24C 0.9800 . ?
C25 H25A 0.9800 . ?
C25 H25B 0.9800 . ?
C25 H25C 0.9800 . ?
C26 H26A 0.9800 . ?
C26 H26B 0.9800 . ?
C26 H26C 0.9800 . ?
C27 H27A 0.9800 . ?
C27 H27B 0.9800 . ?
C27 H27C 0.9800 . ?
C28 C29 1.365(9) . ?
C29 C30 1.440(9) . ?
C29 H29 0.9500 . ?
C30 C31 1.370(9) . ?
C30 H30 0.9500 . ?
C31 C32 1.480(9) . ?
C32 H32A 0.9800 . ?
C32 H32B 0.9800 . ?
C32 H32C 0.9800 . ?
C33 C38 1.337(10) . ?
C33 C34 1.400(10) . ?
C34 C35 1.386(12) . ?
C34 H34 0.9500 . ?
C35 C36 1.330(14) . ?
C35 H35 0.9500 . ?
C36 C37 1.341(15) . ?
C36 H36 0.9500 . ?
C37 C38 1.390(12) . ?
C37 H37 0.9500 . ?
C38 H38 0.9500 . ?
C39 C40 1.344(9) . ?
C40 C41 1.389(9) . ?
C40 H40 0.9500 . ?
C41 C42 1.353(8) . ?
C41 H41 0.9500 . ?
C42 C43 1.502(9) . ?
C43 H43A 0.9800 . ?
C43 H43B 0.9800 . ?
C43 H43C 0.9800 . ?
C44 C45 1.363(8) . ?
C44 C49 1.409(9) . ?
C45 C46 1.419(10) . ?
C45 H45 0.9500 . ?
C46 C47 1.379(11) . ?
C46 H46 0.9500 . ?
C47 C48 1.357(11) . ?
C47 H47 0.9500 . ?
C48 C49 1.375(10) . ?
C48 H48 0.9500 . ?
C49 H49 0.9500 . ?
C17 H17A 0.9800 . ?
C17 H17B 0.9800 . ?
C17 H17C 0.9800 . ?
C19 H19A 0.9800 . ?
C19 H19B 0.9800 . ?
C19 H19C 0.9800 . ?
C21 H21A 0.9800 . ?
C21 H21B 0.9800 . ?
C21 H21C 0.9800 . ?
C16 H16A 0.9800 . ?
C16 H16B 0.9800 . ?
C16 H16C 0.9800 . ?
C18 H18A 0.9800 . ?
C18 H18B 0.9800 . ?
C18 H18C 0.9800 . ?
C20 H20A 0.9800 . ?
C20 H20B 0.9800 . ?
C20 H20C 0.9800 . ?

loop_
_geom_torsion_atom_site_label_1
_geom_torsion_atom_site_label_2
_geom_torsion_atom_site_label_3
_geom_torsion_atom_site_label_4
_geom_torsion
_geom_torsion_site_symmetry_1
_geom_torsion_site_symmetry_2
_geom_torsion_site_symmetry_3
_geom_torsion_site_symmetry_4
_geom_torsion_publ_flag
C6 C1 C2 C3 1.0(8) . . . . ?
C14 C1 C2 C3 -176.0(5) 2 . . . ?
C1 C2 C3 C4 1.1(8) . . . . ?
C1 C2 C3 C15 178.3(5) . . . . ?
C2 C3 C4 C5 -0.8(7) . . . . ?
C15 C3 C4 C5 -178.1(5) . . . . ?
C3 C4 C5 C6 -1.5(8) . . . . ?
C3 C4 C5 C7 172.6(5) . . . . ?
C26 O1 C6 C1 -95.7(6) . . . . ?
C26 O1 C6 C5 89.9(6) . . . . ?
C2 C1 C6 O1 -177.7(4) . . . . ?
C14 C1 C6 O1 -0.6(7) 2 . . . ?
C2 C1 C6 C5 -3.4(7) . . . . ?
C14 C1 C6 C5 173.6(5) 2 . . . ?
C4 C5 C6 O1 177.9(4) . . . . ?
C7 C5 C6 O1 3.6(7) . . . . ?
C4 C5 C6 C1 3.6(7) . . . . ?
C7 C5 C6 C1 -170.7(5) . . . . ?
C6 C5 C7 C8 72.7(6) . . . . ?
C4 C5 C7 C8 -101.3(6) . . . . ?
C6 C5 C7 C28 -163.1(5) . . . . ?
C4 C5 C7 C28 22.9(8) . . . . ?
C5 C7 C8 C9 57.0(7) . . . . ?
C28 C7 C8 C9 -67.0(7) . . . . ?
C5 C7 C8 C13 -118.9(6) . . . . ?
C28 C7 C8 C13 117.1(6) . . . . ?
C13 C8 C9 C10 2.3(8) . . . . ?
C7 C8 C9 C10 -173.7(5) . . . . ?
C8 C9 C10 C11 2.4(8) . . . . ?
C8 C9 C10 C22 -176.8(5) . . . . ?
C9 C10 C11 C12 -4.9(8) . . . . ?
C22 C10 C11 C12 174.3(5) . . . . ?
C10 C11 C12 C13 2.7(8) . . . . ?
C10 C11 C12 C14 -179.7(5) . . . . ?
C11 C12 C13 O2 179.0(5) . . . . ?
C14 C12 C13 O2 1.4(8) . . . . ?
C11 C12 C13 C8 2.2(8) . . . . ?
C14 C12 C13 C8 -175.4(5) . . . . ?
C27 O2 C13 C12 93.2(6) . . . . ?
C27 O2 C13 C8 -89.9(7) . . . . ?
C9 C8 C13 C12 -4.6(7) . . . . ?
C7 C8 C13 C12 171.4(6) . . . . ?
C9 C8 C13 O2 178.6(5) . . . . ?
C7 C8 C13 O2 -5.4(7) . . . . ?
C13 C12 C14 C39 -113.5(6) . . . . ?
C11 C12 C14 C39 68.9(7) . . . . ?
C13 C12 C14 C1 119.9(6) . . . 2 ?
C11 C12 C14 C1 -57.7(7) . . . 2 ?
C2 C3 C15 C21 72.5(11) . . . . ?
C4 C3 C15 C21 -110.3(10) . . . . ?
C2 C3 C15 C16 151.2(14) . . . . ?
C4 C3 C15 C16 -31.6(15) . . . . ?
C2 C3 C15 C17 -166.6(9) . . . . ?
C4 C3 C15 C17 10.5(10) . . . . ?
C2 C3 C15 C18 -79(2) . . . . ?
C4 C3 C15 C18 98(2) . . . . ?
C2 C3 C15 C20 33.2(19) . . . . ?
C4 C3 C15 C20 -149.6(18) . . . . ?
C2 C3 C15 C19 -50.1(10) . . . . ?
C4 C3 C15 C19 127.1(9) . . . . ?
C11 C10 C22 C24 8.4(8) . . . . ?
C9 C10 C22 C24 -172.5(6) . . . . ?
C11 C10 C22 C23 -113.3(6) . . . . ?
C9 C10 C22 C23 65.9(7) . . . . ?
C11 C10 C22 C25 130.9(6) . . . . ?
C9 C10 C22 C25 -50.0(7) . . . . ?
C31 N1 C28 C29 -0.6(7) . . . . ?
C33 N1 C28 C29 -173.6(6) . . . . ?
C31 N1 C28 C7 -173.5(6) . . . . ?
C33 N1 C28 C7 13.5(9) . . . . ?
C8 C7 C28 C29 22.6(10) . . . . ?
C5 C7 C28 C29 -99.2(8) . . . . ?
C8 C7 C28 N1 -166.3(6) . . . . ?
C5 C7 C28 N1 71.9(7) . . . . ?
N1 C28 C29 C30 -0.2(7) . . . . ?
C7 C28 C29 C30 171.7(6) . . . . ?
C28 C29 C30 C31 0.9(8) . . . . ?
C29 C30 C31 N1 -1.2(8) . . . . ?
C29 C30 C31 C32 -178.8(7) . . . . ?
C28 N1 C31 C30 1.1(7) . . . . ?
C33 N1 C31 C30 174.2(6) . . . . ?
C28 N1 C31 C32 179.0(6) . . . . ?
C33 N1 C31 C32 -7.9(10) . . . . ?
C31 N1 C33 C38 76.4(9) . . . . ?
C28 N1 C33 C38 -111.6(8) . . . . ?
C31 N1 C33 C34 -102.4(8) . . . . ?
C28 N1 C33 C34 69.7(9) . . . . ?
C38 C33 C34 C35 -0.5(11) . . . . ?
N1 C33 C34 C35 178.3(6) . . . . ?
C33 C34 C35 C36 -1.0(12) . . . . ?
C34 C35 C36 C37 1.0(15) . . . . ?
C35 C36 C37 C38 0.4(16) . . . . ?
C34 C33 C38 C37 1.8(11) . . . . ?
N1 C33 C38 C37 -176.9(7) . . . . ?
C36 C37 C38 C33 -1.8(14) . . . . ?
C42 N2 C39 C40 1.5(7) . . . . ?
C44 N2 C39 C40 -179.9(6) . . . . ?
C42 N2 C39 C14 172.7(5) . . . . ?
C44 N2 C39 C14 -8.6(8) . . . . ?
C12 C14 C39 C40 -27.6(9) . . . . ?
C1 C14 C39 C40 96.8(8) 2 . . . ?
C12 C14 C39 N2 163.8(5) . . . . ?
C1 C14 C39 N2 -71.7(7) 2 . . . ?
N2 C39 C40 C41 -0.7(7) . . . . ?
C14 C39 C40 C41 -170.5(6) . . . . ?
C39 C40 C41 C42 -0.3(7) . . . . ?
C40 C41 C42 N2 1.2(7) . . . . ?
C40 C41 C42 C43 -178.5(7) . . . . ?
C39 N2 C42 C41 -1.6(7) . . . . ?
C44 N2 C42 C41 179.7(6) . . . . ?
C39 N2 C42 C43 178.1(5) . . . . ?
C44 N2 C42 C43 -0.6(9) . . . . ?
C42 N2 C44 C45 110.5(7) . . . . ?
C39 N2 C44 C45 -68.0(9) . . . . ?
C42 N2 C44 C49 -72.7(8) . . . . ?
C39 N2 C44 C49 108.8(7) . . . . ?
C49 C44 C45 C46 0.9(10) . . . . ?
N2 C44 C45 C46 177.7(6) . . . . ?
C44 C45 C46 C47 0.5(11) . . . . ?
C45 C46 C47 C48 -1.2(12) . . . . ?
C46 C47 C48 C49 0.4(13) . . . . ?
C47 C48 C49 C44 1.1(12) . . . . ?
C45 C44 C49 C48 -1.7(11) . . . . ?
N2 C44 C49 C48 -178.6(7) . . . . ?
